data_1544034
loop_
_publ_author_name
'Zhou, Xiaorong'
'Fan, Zili'
'Zhang, Zhiyin'
'Lu, Ping'
'Wang, Yanguang'

_publ_section_title
;
 Construction of Pyrrolo[1,2-a]indoles via Cobalt(III)-Catalyzed
 Enaminylation of 1-(Pyrimidin-2-yl)-1H-indoles with Ketenimines and
 Subsequent Base-Promoted Cyclization.
;
_journal_issue 18
_journal_name_full 'Organic letters'
_journal_page_first 4706
_journal_page_last 4709
_journal_paper_doi 10.1021/acs.orglett.6b02353
_journal_volume 18
_journal_year 2016
_chemical_formula_moiety 'C27 H17 Cl N4 O'
_chemical_formula_sum 'C27 H17 Cl N4 O'
_chemical_formula_weight 448.90
_chemical_name_systematic
;
 ? 
;
_space_group_crystal_system monoclinic
_space_group_IT_number 14
_space_group_name_Hall '-P 2yn'
_space_group_name_H-M_alt 'P 1 21/n 1'
_symmetry_space_group_name_Hall '-P 2yn'
_symmetry_space_group_name_H-M 'P 1 21/n 1'
_atom_sites_solution_hydrogens geom
_atom_sites_solution_primary direct
_atom_sites_solution_secondary difmap
_audit_creation_date 2016-03-01
_audit_creation_method
;
Olex2 1.2
(compiled 2014.03.20 svn.r2914 for OlexSys, GUI svn.r4816)
;
_cell_angle_alpha 90.00
_cell_angle_beta 90.966(4)
_cell_angle_gamma 90.00
_cell_formula_units_Z 4
_cell_length_a 7.9757(4)
_cell_length_b 11.0702(5)
_cell_length_c 25.2461(11)
_cell_measurement_reflns_used 3371
_cell_measurement_temperature 293(2)
_cell_measurement_theta_max 29.4614
_cell_measurement_theta_min 3.0348
_cell_volume 2228.73(18)
_computing_cell_refinement
;
CrysAlisPro, Agilent Technologies,
Version 1.171.35.11 (release 16-05-2011 CrysAlis171 .NET)
(compiled May 16 2011,17:55:39)
;
_computing_data_collection
;
CrysAlisPro, Agilent Technologies,
Version 1.171.35.11 (release 16-05-2011 CrysAlis171 .NET)
(compiled May 16 2011,17:55:39)
;
_computing_data_reduction
;
CrysAlisPro, Agilent Technologies,
Version 1.171.35.11 (release 16-05-2011 CrysAlis171 .NET)
(compiled May 16 2011,17:55:39)
;
_computing_molecular_graphics 'Olex2 (Dolomanov et al., 2009)'
_computing_publication_material 'Olex2 (Dolomanov et al., 2009)'
_computing_structure_refinement 'ShelXL (Sheldrick, 2008)'
_computing_structure_solution 'ShelXS (Sheldrick, 2008)'
_diffrn_ambient_temperature 293.15
_diffrn_detector_area_resol_mean 10.3592
_diffrn_measured_fraction_theta_full 0.998
_diffrn_measured_fraction_theta_max 0.998
_diffrn_measurement_device_type 'Xcalibur, Atlas, Gemini ultra'
_diffrn_measurement_method '\w scans'
_diffrn_orient_matrix_UB_11 0.0099928000
_diffrn_orient_matrix_UB_12 -0.0608151000
_diffrn_orient_matrix_UB_13 -0.0082302000
_diffrn_orient_matrix_UB_21 0.0359961000
_diffrn_orient_matrix_UB_22 0.0201531000
_diffrn_orient_matrix_UB_23 -0.0239275000
_diffrn_orient_matrix_UB_31 0.0807029000
_diffrn_orient_matrix_UB_32 -0.0014473000
_diffrn_orient_matrix_UB_33 0.0122202000
_diffrn_radiation_monochromator graphite
_diffrn_radiation_type MoK\a
_diffrn_radiation_wavelength 0.71073
_diffrn_reflns_av_R_equivalents 0.0293
_diffrn_reflns_av_unetI/netI 0.0292
_diffrn_reflns_limit_h_max 9
_diffrn_reflns_limit_h_min -9
_diffrn_reflns_limit_k_max 13
_diffrn_reflns_limit_k_min -9
_diffrn_reflns_limit_l_max 25
_diffrn_reflns_limit_l_min -30
_diffrn_reflns_number 13426
_diffrn_reflns_theta_full 25.35
_diffrn_reflns_theta_max 25.35
_diffrn_reflns_theta_min 3.04
_diffrn_source 'Enhance (Mo) X-ray Source'
_exptl_absorpt_coefficient_mu 0.199
_exptl_absorpt_correction_T_max 1.00000
_exptl_absorpt_correction_T_min 0.80619
_exptl_absorpt_correction_type multi-scan
_exptl_absorpt_process_details
;
CrysAlisPro, Agilent Technologies,
Version 1.171.35.11 (release 16-05-2011 CrysAlis171 .NET)
(compiled May 16 2011,17:55:39)
Empirical absorption correction using spherical harmonics,
 implemented in SCALE3 ABSPACK scaling algorithm.
;
_exptl_crystal_colour red
_exptl_crystal_colour_primary red
_exptl_crystal_density_diffrn 1.338
_exptl_crystal_density_method 'not measured'
_exptl_crystal_description block
_exptl_crystal_F_000 928
_exptl_crystal_size_max 0.49
_exptl_crystal_size_mid 0.38
_exptl_crystal_size_min 0.36
_refine_diff_density_max 0.285
_refine_diff_density_min -0.376
_refine_diff_density_rms 0.034
_refine_ls_extinction_coef 0.0185(11)
_refine_ls_extinction_expression Fc^*^=kFc[1+0.001xFc^2^\l^3^/sin(2\q)]^-1/4^
_refine_ls_extinction_method SHELXL
_refine_ls_goodness_of_fit_ref 1.026
_refine_ls_hydrogen_treatment constr
_refine_ls_matrix_type full
_refine_ls_number_parameters 299
_refine_ls_number_reflns 4085
_refine_ls_number_restraints 0
_refine_ls_restrained_S_all 1.026
_refine_ls_R_factor_all 0.0593
_refine_ls_R_factor_gt 0.0407
_refine_ls_shift/su_max 0.000
_refine_ls_shift/su_mean 0.000
_refine_ls_structure_factor_coef Fsqd
_refine_ls_weighting_details 'calc w=1/[\s^2^(Fo^2^)+(0.0421P)^2^+0.5451P] where P=(Fo^2^+2Fc^2^)/3'
_refine_ls_weighting_scheme calc
_refine_ls_wR_factor_gt 0.0932
_refine_ls_wR_factor_ref 0.1049
_reflns_number_gt 3048
_reflns_number_total 4085
_reflns_threshold_expression >2sigma(I)
_cod_data_source_file ol6b02353_si_004.cif
_cod_data_source_block 160226_zxr454_066
_cod_depositor_comments 'Adding full bibliography for 1544033--1544034.cif.'
_cod_database_code 1544034
_chemical_oxdiff_formula 'c10 h10 n2 o8'
_reflns_odcompleteness_completeness 99.73
_reflns_odcompleteness_iscentric 1
_reflns_odcompleteness_theta 26.32
_olex2_refinement_description
;
1. Fixed Uiso
 At 1.2 times of:
  All C(H) groups
2.a Aromatic/amide H refined with riding coordinates:
 C2(H2), C3(H3), C4(H4), C5(H5), C7(H7), C13(H13), C14(H14), C16(H16),
 C17(H17), C19(H19), C20(H20), C21(H21), C23(H23), C24(H24), C25(H25), C26(H26),
  C27(H27)
;

loop_
_space_group_symop_id
_space_group_symop_operation_xyz
1 'x, y, z'
2 '-x+1/2, y+1/2, -z+1/2'
3 '-x, -y, -z'
4 'x-1/2, -y-1/2, z-1/2'

loop_
_atom_site_label
_atom_site_type_symbol
_atom_site_fract_x
_atom_site_fract_y
_atom_site_fract_z
_atom_site_U_iso_or_equiv
_atom_site_adp_type
_atom_site_occupancy
_atom_site_calc_flag
_atom_site_refinement_flags_posn
Cl1 Cl 1.03506(10) -0.15369(7) 0.04277(3) 0.1049(3) Uani 1 d .
O1 O 0.07416(16) 0.38567(14) 0.07874(5) 0.0632(4) Uani 1 d .
N1 N 0.31989(17) 0.32037(14) 0.04066(5) 0.0444(4) Uani 1 d .
N2 N 0.57600(16) 0.19090(13) 0.14489(5) 0.0398(3) Uani 1 d .
N3 N 0.56609(18) 0.33706(14) 0.21125(6) 0.0481(4) Uani 1 d .
N4 N 0.65845(19) 0.13649(14) 0.22975(5) 0.0488(4) Uani 1 d .
C1 C 0.3427(2) 0.36847(16) -0.00974(6) 0.0441(4) Uani 1 d .
C2 C 0.2349(3) 0.43464(18) -0.04209(7) 0.0535(5) Uani 1 d .
H2 H 0.1259 0.4524 -0.0321 0.064 Uiso 1 calc R
C3 C 0.2976(3) 0.47271(18) -0.08980(7) 0.0598(6) Uani 1 d .
H3 H 0.2294 0.5182 -0.1124 0.072 Uiso 1 calc R
C4 C 0.4590(3) 0.44528(19) -0.10506(7) 0.0615(6) Uani 1 d .
H4 H 0.4966 0.4724 -0.1376 0.074 Uiso 1 calc R
C5 C 0.5654(3) 0.37822(19) -0.07278(7) 0.0577(5) Uani 1 d .
H5 H 0.6733 0.3594 -0.0835 0.069 Uiso 1 calc R
C6 C 0.5076(2) 0.33954(17) -0.02386(6) 0.0467(4) Uani 1 d .
C7 C 0.5846(2) 0.27495(17) 0.02004(7) 0.0472(4) Uani 1 d .
H7 H 0.6932 0.2445 0.0216 0.057 Uiso 1 calc R
C8 C 0.4688(2) 0.26733(16) 0.05819(6) 0.0418(4) Uani 1 d .
C9 C 0.4465(2) 0.24066(15) 0.11428(6) 0.0382(4) Uani 1 d .
C10 C 0.2924(2) 0.27933(16) 0.12915(6) 0.0404(4) Uani 1 d .
C11 C 0.2088(2) 0.33636(17) 0.08240(7) 0.0452(4) Uani 1 d .
C12 C 0.6866(2) 0.10575(15) 0.12116(6) 0.0382(4) Uani 1 d .
C13 C 0.6237(2) 0.00936(18) 0.09255(7) 0.0533(5) Uani 1 d .
H13 H 0.5084 -0.0023 0.0898 0.064 Uiso 1 calc R
C14 C 0.7308(3) -0.06994(19) 0.06792(8) 0.0639(6) Uani 1 d .
H14 H 0.6884 -0.1343 0.0481 0.077 Uiso 1 calc R
C15 C 0.8999(3) -0.05260(19) 0.07298(8) 0.0575(5) Uani 1 d .
C16 C 0.9643(2) 0.0414(2) 0.10154(8) 0.0608(6) Uani 1 d .
H16 H 1.0798 0.0515 0.1048 0.073 Uiso 1 calc R
C17 C 0.8570(2) 0.12170(18) 0.12567(7) 0.0510(5) Uani 1 d .
H17 H 0.9002 0.1865 0.1450 0.061 Uiso 1 calc R
C18 C 0.60160(19) 0.22392(16) 0.19830(6) 0.0377(4) Uani 1 d .
C19 C 0.5825(2) 0.3623(2) 0.26279(8) 0.0612(6) Uani 1 d .
H19 H 0.5575 0.4399 0.2743 0.073 Uiso 1 calc R
C20 C 0.6345(3) 0.2788(2) 0.29923(8) 0.0713(7) Uani 1 d .
H20 H 0.6424 0.2972 0.3351 0.086 Uiso 1 calc R
C21 C 0.6745(3) 0.1670(2) 0.28048(7) 0.0643(6) Uani 1 d .
H21 H 0.7148 0.1095 0.3043 0.077 Uiso 1 calc R
C22 C 0.2133(2) 0.27180(16) 0.18129(6) 0.0398(4) Uani 1 d .
C23 C 0.1188(2) 0.36677(17) 0.20070(7) 0.0481(4) Uani 1 d .
H23 H 0.1001 0.4346 0.1797 0.058 Uiso 1 calc R
C24 C 0.0521(2) 0.3619(2) 0.25085(8) 0.0583(5) Uani 1 d .
H24 H -0.0112 0.4261 0.2633 0.070 Uiso 1 calc R
C25 C 0.0792(3) 0.2621(2) 0.28224(8) 0.0643(6) Uani 1 d .
H25 H 0.0376 0.2600 0.3164 0.077 Uiso 1 calc R
C26 C 0.1679(2) 0.1654(2) 0.26305(8) 0.0586(5) Uani 1 d .
H26 H 0.1836 0.0971 0.2839 0.070 Uiso 1 calc R
C27 C 0.2336(2) 0.16965(18) 0.21302(7) 0.0475(4) Uani 1 d .
H27 H 0.2922 0.1035 0.2002 0.057 Uiso 1 calc R

loop_
_atom_site_aniso_label
_atom_site_aniso_U_11
_atom_site_aniso_U_22
_atom_site_aniso_U_33
_atom_site_aniso_U_23
_atom_site_aniso_U_13
_atom_site_aniso_U_12
Cl1 0.1185(6) 0.0854(5) 0.1125(6) -0.0107(4) 0.0486(4) 0.0401(4)
O1 0.0472(8) 0.0816(11) 0.0607(8) 0.0117(7) -0.0039(6) 0.0217(8)
N1 0.0434(8) 0.0517(10) 0.0381(8) 0.0020(6) -0.0059(6) 0.0085(7)
N2 0.0384(8) 0.0439(9) 0.0368(7) -0.0033(6) -0.0071(5) 0.0088(7)
N3 0.0500(9) 0.0449(10) 0.0493(9) -0.0083(7) -0.0047(6) 0.0021(7)
N4 0.0531(9) 0.0526(10) 0.0403(8) 0.0049(7) -0.0077(6) 0.0036(8)
C1 0.0570(11) 0.0413(10) 0.0337(9) -0.0044(7) -0.0082(7) 0.0026(9)
C2 0.0672(13) 0.0508(12) 0.0422(11) -0.0038(8) -0.0128(8) 0.0121(10)
C3 0.0917(16) 0.0476(12) 0.0396(11) -0.0042(8) -0.0158(10) 0.0113(11)
C4 0.0977(17) 0.0516(13) 0.0352(10) -0.0030(8) -0.0016(10) 0.0013(12)
C5 0.0751(14) 0.0565(13) 0.0415(11) -0.0065(9) 0.0043(9) 0.0029(11)
C6 0.0610(12) 0.0431(11) 0.0359(9) -0.0060(8) -0.0037(8) 0.0017(9)
C7 0.0480(10) 0.0520(12) 0.0414(10) -0.0051(8) -0.0015(7) 0.0076(9)
C8 0.0414(9) 0.0429(10) 0.0410(10) -0.0037(7) -0.0063(7) 0.0048(8)
C9 0.0387(9) 0.0390(10) 0.0367(9) -0.0010(7) -0.0067(7) 0.0027(8)
C10 0.0368(9) 0.0415(10) 0.0428(9) 0.0007(7) -0.0055(7) 0.0016(8)
C11 0.0415(10) 0.0458(11) 0.0480(10) 0.0017(8) -0.0062(7) 0.0040(9)
C12 0.0394(9) 0.0371(10) 0.0379(9) 0.0004(7) -0.0038(7) 0.0050(8)
C13 0.0481(11) 0.0455(12) 0.0660(12) -0.0097(9) -0.0075(9) -0.0019(9)
C14 0.0773(15) 0.0443(12) 0.0700(13) -0.0167(10) -0.0003(11) 0.0028(11)
C15 0.0688(14) 0.0502(13) 0.0538(12) 0.0021(9) 0.0146(9) 0.0163(11)
C16 0.0409(11) 0.0711(15) 0.0708(13) -0.0032(11) 0.0086(9) 0.0051(10)
C17 0.0431(10) 0.0523(12) 0.0575(11) -0.0096(9) -0.0019(8) -0.0017(9)
C18 0.0329(8) 0.0431(10) 0.0370(9) 0.0004(7) -0.0030(6) -0.0008(8)
C19 0.0601(13) 0.0681(15) 0.0553(13) -0.0207(10) -0.0065(9) 0.0052(11)
C20 0.0759(15) 0.098(2) 0.0395(11) -0.0168(12) -0.0070(10) 0.0043(14)
C21 0.0685(14) 0.0816(17) 0.0423(11) 0.0096(10) -0.0103(9) 0.0053(12)
C22 0.0331(9) 0.0407(10) 0.0455(10) 0.0014(7) -0.0038(7) -0.0027(8)
C23 0.0450(10) 0.0421(11) 0.0572(11) 0.0031(8) 0.0008(8) 0.0000(9)
C24 0.0566(12) 0.0543(13) 0.0646(13) -0.0067(10) 0.0128(9) 0.0039(10)
C25 0.0625(13) 0.0749(16) 0.0559(12) 0.0076(11) 0.0169(9) 0.0035(12)
C26 0.0535(12) 0.0619(14) 0.0607(12) 0.0191(10) 0.0075(9) 0.0019(10)
C27 0.0418(10) 0.0455(11) 0.0552(11) 0.0051(8) 0.0004(8) 0.0027(8)

loop_
_atom_type_symbol
_atom_type_description
_atom_type_scat_dispersion_real
_atom_type_scat_dispersion_imag
_atom_type_scat_source
C C 0.0033 0.0016 'International Tables Vol C Tables 4.2.6.8 and 6.1.1.4'
H H 0.0000 0.0000 'International Tables Vol C Tables 4.2.6.8 and 6.1.1.4'
Cl Cl 0.1484 0.1585 'International Tables Vol C Tables 4.2.6.8 and 6.1.1.4'
N N 0.0061 0.0033 'International Tables Vol C Tables 4.2.6.8 and 6.1.1.4'
O O 0.0106 0.0060 'International Tables Vol C Tables 4.2.6.8 and 6.1.1.4'

loop_
_geom_angle_atom_site_label_1
_geom_angle_atom_site_label_2
_geom_angle_atom_site_label_3
_geom_angle
C1 N1 C11 137.15(15)
C8 N1 C1 109.13(14)
C8 N1 C11 111.22(13)
C9 N2 C12 119.03(13)
C9 N2 C18 121.50(13)
C18 N2 C12 119.46(13)
C18 N3 C19 114.82(16)
C18 N4 C21 114.67(17)
N1 C1 C6 106.36(14)
C2 C1 N1 130.58(17)
C2 C1 C6 123.05(17)
C1 C2 H2 121.7
C3 C2 C1 116.51(19)
C3 C2 H2 121.7
C2 C3 H3 119.0
C2 C3 C4 121.95(18)
C4 C3 H3 119.0
C3 C4 H4 119.4
C5 C4 C3 121.23(19)
C5 C4 H4 119.4
C4 C5 H5 120.7
C4 C5 C6 118.6(2)
C6 C5 H5 120.7
C1 C6 C7 107.78(15)
C5 C6 C1 118.68(17)
C5 C6 C7 133.51(18)
C6 C7 H7 126.5
C8 C7 C6 106.92(16)
C8 C7 H7 126.5
N1 C8 C9 106.05(14)
C7 C8 N1 109.75(15)
C7 C8 C9 143.28(16)
N2 C9 C8 121.09(14)
C10 C9 N2 129.52(15)
C10 C9 C8 109.24(14)
C9 C10 C11 108.03(14)
C9 C10 C22 129.20(15)
C22 C10 C11 122.77(15)
O1 C11 N1 124.99(15)
O1 C11 C10 129.74(16)
N1 C11 C10 105.26(14)
C13 C12 N2 120.57(15)
C17 C12 N2 119.82(15)
C17 C12 C13 119.58(16)
C12 C13 H13 119.8
C12 C13 C14 120.41(18)
C14 C13 H13 119.8
C13 C14 H14 120.5
C15 C14 C13 119.08(19)
C15 C14 H14 120.5
C14 C15 Cl1 119.13(17)
C16 C15 Cl1 119.55(17)
C16 C15 C14 121.32(18)
C15 C16 H16 120.2
C15 C16 C17 119.59(18)
C17 C16 H16 120.2
C12 C17 C16 120.01(18)
C12 C17 H17 120.0
C16 C17 H17 120.0
N3 C18 N2 116.94(14)
N3 C18 N4 127.85(15)
N4 C18 N2 115.22(15)
N3 C19 H19 118.7
N3 C19 C20 122.7(2)
C20 C19 H19 118.7
C19 C20 H20 121.6
C19 C20 C21 116.77(18)
C21 C20 H20 121.6
N4 C21 C20 123.1(2)
N4 C21 H21 118.4
C20 C21 H21 118.4
C23 C22 C10 121.10(16)
C23 C22 C27 118.06(16)
C27 C22 C10 120.84(16)
C22 C23 H23 119.6
C24 C23 C22 120.88(18)
C24 C23 H23 119.6
C23 C24 H24 120.0
C25 C24 C23 120.02(19)
C25 C24 H24 120.0
C24 C25 H25 120.0
C24 C25 C26 119.92(19)
C26 C25 H25 120.0
C25 C26 H26 119.9
C25 C26 C27 120.19(19)
C27 C26 H26 119.9
C22 C27 H27 119.6
C26 C27 C22 120.84(18)
C26 C27 H27 119.6

loop_
_geom_bond_atom_site_label_1
_geom_bond_atom_site_label_2
_geom_bond_distance
Cl1 C15 1.739(2)
O1 C11 1.207(2)
N1 C1 1.394(2)
N1 C8 1.390(2)
N1 C11 1.399(2)
N2 C9 1.393(2)
N2 C12 1.429(2)
N2 C18 1.409(2)
N3 C18 1.326(2)
N3 C19 1.335(2)
N4 C18 1.327(2)
N4 C21 1.329(2)
C1 C2 1.385(2)
C1 C6 1.405(3)
C2 H2 0.9300
C2 C3 1.378(3)
C3 H3 0.9300
C3 C4 1.384(3)
C4 H4 0.9300
C4 C5 1.383(3)
C5 H5 0.9300
C5 C6 1.393(3)
C6 C7 1.447(2)
C7 H7 0.9300
C7 C8 1.348(2)
C8 C9 1.460(2)
C9 C10 1.360(2)
C10 C11 1.486(2)
C10 C22 1.472(2)
C12 C13 1.378(2)
C12 C17 1.373(2)
C13 H13 0.9300
C13 C14 1.380(3)
C14 H14 0.9300
C14 C15 1.366(3)
C15 C16 1.362(3)
C16 H16 0.9300
C16 C17 1.383(3)
C17 H17 0.9300
C19 H19 0.9300
C19 C20 1.364(3)
C20 H20 0.9300
C20 C21 1.364(3)
C21 H21 0.9300
C22 C23 1.388(2)
C22 C27 1.394(2)
C23 H23 0.9300
C23 C24 1.383(3)
C24 H24 0.9300
C24 C25 1.374(3)
C25 H25 0.9300
C25 C26 1.376(3)
C26 H26 0.9300
C26 C27 1.376(3)
C27 H27 0.9300

loop_
_geom_torsion_atom_site_label_1
_geom_torsion_atom_site_label_2
_geom_torsion_atom_site_label_3
_geom_torsion_atom_site_label_4
_geom_torsion
Cl1 C15 C16 C17 -179.86(15)
N1 C1 C2 C3 178.09(18)
N1 C1 C6 C5 -179.31(16)
N1 C1 C6 C7 -1.3(2)
N1 C8 C9 N2 -177.39(15)
N1 C8 C9 C10 -1.4(2)
N2 C9 C10 C11 174.19(17)
N2 C9 C10 C22 -4.9(3)
N2 C12 C13 C14 177.40(17)
N2 C12 C17 C16 -178.21(17)
N3 C19 C20 C21 1.8(3)
C1 N1 C8 C7 -2.6(2)
C1 N1 C8 C9 169.11(14)
C1 N1 C11 O1 16.9(3)
C1 N1 C11 C10 -163.88(19)
C1 C2 C3 C4 0.8(3)
C1 C6 C7 C8 -0.3(2)
C2 C1 C6 C5 -0.5(3)
C2 C1 C6 C7 177.54(17)
C2 C3 C4 C5 -0.2(3)
C3 C4 C5 C6 -0.8(3)
C4 C5 C6 C1 1.1(3)
C4 C5 C6 C7 -176.4(2)
C5 C6 C7 C8 177.4(2)
C6 C1 C2 C3 -0.4(3)
C6 C7 C8 N1 1.7(2)
C6 C7 C8 C9 -164.9(2)
C7 C8 C9 N2 -10.5(4)
C7 C8 C9 C10 165.4(2)
C8 N1 C1 C2 -176.36(18)
C8 N1 C1 C6 2.3(2)
C8 N1 C11 O1 176.17(18)
C8 N1 C11 C10 -4.6(2)
C8 C9 C10 C11 -1.3(2)
C8 C9 C10 C22 179.63(17)
C9 N2 C12 C13 -49.3(2)
C9 N2 C12 C17 128.99(17)
C9 N2 C18 N3 -33.6(2)
C9 N2 C18 N4 146.12(16)
C9 C10 C11 O1 -177.2(2)
C9 C10 C11 N1 3.5(2)
C9 C10 C22 C23 139.96(19)
C9 C10 C22 C27 -38.9(3)
C10 C22 C23 C24 -176.57(17)
C10 C22 C27 C26 176.14(17)
C11 N1 C1 C2 -16.8(3)
C11 N1 C1 C6 161.94(19)
C11 N1 C8 C7 -167.86(15)
C11 N1 C8 C9 3.8(2)
C11 C10 C22 C23 -39.0(2)
C11 C10 C22 C27 142.12(17)
C12 N2 C9 C8 -35.5(2)
C12 N2 C9 C10 149.50(18)
C12 N2 C18 N3 145.42(16)
C12 N2 C18 N4 -34.8(2)
C12 C13 C14 C15 1.0(3)
C13 C12 C17 C16 0.1(3)
C13 C14 C15 Cl1 179.07(16)
C13 C14 C15 C16 -0.3(3)
C14 C15 C16 C17 -0.5(3)
C15 C16 C17 C12 0.6(3)
C17 C12 C13 C14 -0.9(3)
C18 N2 C9 C8 143.62(16)
C18 N2 C9 C10 -31.4(3)
C18 N2 C12 C13 131.64(17)
C18 N2 C12 C17 -50.1(2)
C18 N3 C19 C20 1.1(3)
C18 N4 C21 C20 0.6(3)
C19 N3 C18 N2 176.12(15)
C19 N3 C18 N4 -3.6(3)
C19 C20 C21 N4 -2.7(3)
C21 N4 C18 N2 -176.92(15)
C21 N4 C18 N3 2.8(3)
C22 C10 C11 O1 1.9(3)
C22 C10 C11 N1 -177.32(15)
C22 C23 C24 C25 0.1(3)
C23 C22 C27 C26 -2.8(3)
C23 C24 C25 C26 -2.2(3)
C24 C25 C26 C27 1.8(3)
C25 C26 C27 C22 0.8(3)
C27 C22 C23 C24 2.4(3)
